data_7157283
loop_
_publ_author_name
'Brun, Elodie'
'Zhang, Ke-Feng'
'Gu\'en\'ee, Laure'
'Lacour, J\'er\^ome'

_publ_section_title
;
 Photo-induced thiol-ene reactions for late-stage functionalization of
 unsaturated polyether macrocycles: regio and diastereoselective access to
 macrocyclic dithiol derivatives.
;
_journal_issue 2
_journal_name_full 'Organic &amp; biomolecular chemistry'
_journal_page_first 250
_journal_page_last 254
_journal_paper_doi 10.1039/c9ob02375e
_journal_volume 18
_journal_year 2020
_chemical_formula_moiety 'C36 H42 F12 N2 O8 S2'
_chemical_formula_sum 'C36 H42 F12 N2 O8 S2'
_chemical_formula_weight 922.83
_space_group_crystal_system monoclinic
_space_group_IT_number 14
_space_group_name_Hall '-P 2ybc'
_space_group_name_H-M_alt 'P 1 21/c 1'
_atom_sites_solution_hydrogens geom
_atom_sites_solution_primary direct
_atom_sites_solution_secondary difmap
_audit_creation_date 2016-10-11
_audit_creation_method
;
Olex2 1.2
(compiled 2016.09.09 svn.r3337 for OlexSys, GUI svn.r5227)
;
_audit_update_record
;
2019-09-09 deposited with the CCDC.	2019-11-27 downloaded from the CCDC.
;
_cell_angle_alpha 90
_cell_angle_beta 97.5197(14)
_cell_angle_gamma 90
_cell_formula_units_Z 4
_cell_length_a 8.68201(13)
_cell_length_b 18.7358(3)
_cell_length_c 25.4056(4)
_cell_measurement_reflns_used 12281
_cell_measurement_temperature 180(2)
_cell_measurement_theta_max 73.2830
_cell_measurement_theta_min 3.4830
_cell_volume 4097.05(11)
_computing_cell_refinement 'CrysAlisPro 1.171.38.43d (Rigaku OD, 2015)'
_computing_data_collection 'CrysAlisPro 1.171.38.43d (Rigaku OD, 2015)'
_computing_data_reduction 'CrysAlisPro 1.171.38.43d (Rigaku OD, 2015)'
_computing_molecular_graphics 'Olex2 (Dolomanov et al., 2009)'
_computing_publication_material 'Olex2 (Dolomanov et al., 2009)'
_computing_structure_refinement 'ShelXL (Sheldrick, 2015)'
_computing_structure_solution ShelXS
_diffrn_ambient_temperature 180.15
_diffrn_detector 'CCD plate'
_diffrn_detector_area_resol_mean 10.4679
_diffrn_detector_type Atlas
_diffrn_measured_fraction_theta_full 1.000
_diffrn_measured_fraction_theta_max 0.988
_diffrn_measurement_details
;
List of Runs (angles in degrees, time in seconds):

  # Type    Start    End  Width  t~exp~   \w     \q     \k     \f   Frames
#--------------------------------------------------------------------------
  1  \w     21.00 110.00   1.00    2.00    --   37.69  57.00 -30.00   89
  2  \w     91.00 116.00   1.00    2.00    --   37.69  57.00-150.00   25
  3  \w     88.00 168.00   1.00    8.00    --  110.40  30.00-120.00   80
  4  \w    100.00 146.00   1.00    8.00    --  110.40  45.00 -30.00   46
  5  \w    117.00 174.00   1.00    8.00    --  110.40  61.00  30.00   57
  6  \w     99.00 127.00   1.00    2.00    --   37.69 178.00 -60.00   28
  7  \w     80.00 161.00   1.00    8.00    --  110.40  61.00   0.00   81
  8  \w     85.00 130.00   1.00    2.00    --   37.69 178.00 150.00   45
  9  \w     28.00  55.00   1.00    2.00    --   37.69  57.00-150.00   27
 10  \w     90.00 177.00   1.00    8.00    --  110.40  45.00-180.00   87
 11  \w     90.00 115.00   1.00    8.00    --  110.40-111.00-180.00   25
 12  \w     54.00 109.00   1.00    8.00    --  110.40 -94.00 -60.00   55
 13  \w     42.00 109.00   1.00    8.00    --  110.40 -94.00  30.00   67
 14  \w     56.00 145.00   1.00    8.00    --  110.40 -77.00  90.00   89
 15  \w     47.00 134.00   1.00    8.00    --  110.40 -45.00   0.00   87
 16  \w     37.00 112.00   1.00    8.00    --  110.40-111.00 -90.00   75
 17  \w     32.00 132.00   1.00    8.00    --  110.40 -45.00-120.00  100
 18  \w    -67.00  40.00   1.00    2.00    --  -37.69  38.00  90.00  107
 19  \w    -72.00  41.00   1.00    2.00    --  -37.69  65.00 -37.00  113
 20  \w   -107.00 -48.00   1.00    2.00    --  -37.69 -57.00  30.00   59
;
_diffrn_measurement_device 'four-circle diffractometer'
_diffrn_measurement_device_type 'SuperNova, Dual, Cu at zero, Atlas'
_diffrn_measurement_method '\w scans'
_diffrn_orient_matrix_type 'CrysAlisPro convention (1999,Acta A55,543-557)'
_diffrn_orient_matrix_UB_11 0.0124479000
_diffrn_orient_matrix_UB_12 0.0801355000
_diffrn_orient_matrix_UB_13 -0.0123178000
_diffrn_orient_matrix_UB_21 0.0995351000
_diffrn_orient_matrix_UB_22 -0.0176334000
_diffrn_orient_matrix_UB_23 -0.0442345000
_diffrn_orient_matrix_UB_31 -0.1482858000
_diffrn_orient_matrix_UB_32 -0.0051200000
_diffrn_orient_matrix_UB_33 -0.0404000000
_diffrn_radiation_monochromator mirror
_diffrn_radiation_probe x-ray
_diffrn_radiation_type CuK\a
_diffrn_radiation_wavelength 1.54184
_diffrn_reflns_av_R_equivalents 0.0258
_diffrn_reflns_av_unetI/netI 0.0220
_diffrn_reflns_Laue_measured_fraction_full 1.000
_diffrn_reflns_Laue_measured_fraction_max 0.988
_diffrn_reflns_limit_h_max 8
_diffrn_reflns_limit_h_min -10
_diffrn_reflns_limit_k_max 23
_diffrn_reflns_limit_k_min -22
_diffrn_reflns_limit_l_max 28
_diffrn_reflns_limit_l_min -31
_diffrn_reflns_number 28125
_diffrn_reflns_point_group_measured_fraction_full 1.000
_diffrn_reflns_point_group_measured_fraction_max 0.988
_diffrn_reflns_theta_full 67.500
_diffrn_reflns_theta_max 73.633
_diffrn_reflns_theta_min 2.940
_diffrn_source 'micro-focus sealed X-ray tube'
_diffrn_source_type 'SuperNova (Cu) X-ray Source'
_exptl_absorpt_coefficient_mu 2.144
_exptl_absorpt_correction_T_max 0.863
_exptl_absorpt_correction_T_min 0.631
_exptl_absorpt_correction_type analytical
_exptl_absorpt_process_details
;
CrysAlisPro 1.171.38.43d (Rigaku Oxford Diffraction, 2015)
Analytical numeric absorption correction using a multifaceted crystal
			model based on expressions derived by R.C. Clark & J.S. Reid.
(Clark, R. C. & Reid, J. S. (1995). Acta Cryst. A51, 887-897)
Empirical absorption correction using spherical harmonics,
 implemented in SCALE3 ABSPACK scaling algorithm.
;
_exptl_crystal_colour colourless
_exptl_crystal_colour_primary colourless
_exptl_crystal_density_diffrn 1.496
_exptl_crystal_description prism
_exptl_crystal_F_000 1904
_exptl_crystal_size_max 0.258
_exptl_crystal_size_mid 0.173
_exptl_crystal_size_min 0.075
_refine_diff_density_max 1.250
_refine_diff_density_min -0.926
_refine_diff_density_rms 0.076
_refine_ls_extinction_method none
_refine_ls_goodness_of_fit_ref 1.056
_refine_ls_hydrogen_treatment constr
_refine_ls_matrix_type full
_refine_ls_number_parameters 551
_refine_ls_number_reflns 8173
_refine_ls_number_restraints 0
_refine_ls_restrained_S_all 1.056
_refine_ls_R_factor_all 0.0860
_refine_ls_R_factor_gt 0.0757
_refine_ls_shift/su_max 0.001
_refine_ls_shift/su_mean 0.000
_refine_ls_structure_factor_coef Fsqd
_refine_ls_weighting_details 'w=1/[\s^2^(Fo^2^)+(0.1020P)^2^+6.9280P] where P=(Fo^2^+2Fc^2^)/3'
_refine_ls_weighting_scheme calc
_refine_ls_wR_factor_gt 0.2015
_refine_ls_wR_factor_ref 0.2133
_reflns_Friedel_coverage 0.000
_reflns_number_gt 6903
_reflns_number_total 8173
_reflns_threshold_expression 'I > 2\s(I)'
_cod_data_source_file c9ob02375e2.cif
_cod_data_source_block C2_cis_3b
_cod_depositor_comments 'Adding full bibliography for 7157282--7157285.cif.'
_cod_database_code 7157283
_shelxl_version_number 2013-4
_chemical_oxdiff_formula 'C36 H42 F12 N2 O8 S2'
_shelx_space_group_comment
;
The symmetry employed for this shelxl refinement is uniquely defined
by the following loop, which should always be used as a source of
symmetry information in preference to the above space-group names.
They are only intended as comments.
;
_reflns_odcompleteness_completeness 99.96
_reflns_odcompleteness_iscentric 1
_reflns_odcompleteness_theta 67.29
_olex2_refinement_description
;
1. Fixed Uiso
 At 1.2 times of:
  All C(H) groups, All C(H,H) groups, All N(H) groups
 At 1.5 times of:
  All C(H,H,H) groups
2. Uiso/Uaniso restraints and constraints
Uanis(F46A) = Uanis(F46B)
Uiso(F47A) = Uiso(F47B)
Uanis(F48A) = Uanis(F48B)
Uiso(F35B) = Uiso(F35A) = Uiso(F35C)
Uiso(F33B) = Uiso(F33A) = Uiso(F33C)
Uiso(F34B) = Uiso(F34A) = Uiso(F34C)
3. Others
 Sof(F46B)=Sof(F47B)=Sof(F48B)=1-FVAR(1)
 Sof(F46A)=Sof(F47A)=Sof(F48A)=FVAR(1)
 Fixed Sof: F33A(0.33333) F34A(0.33333) F35A(0.33333) F33B(0.33333)
 F34B(0.33333) F35B(0.33333) F33C(0.33333) F34C(0.33333) F35C(0.33333)
4.a Ternary CH refined with riding coordinates:
 C1(H1), C9(H9), C10(H10), C18(H18)
4.b Secondary CH2 refined with riding coordinates:
 C3(H3A,H3B), C4(H4A,H4B), C6(H6A,H6B), C7(H7A,H7B), C12(H12A,H12B), C13(H13A,
 H13B), C15(H15A,H15B), C16(H16A,H16B), C53(H53A,H53B), C55(H55A,H55B),
 C57(H57A,H57B), C59(H59A,H59B)
4.c Aromatic/amide H refined with riding coordinates:
 N21(H21), N38(H38), C23(H23), C25(H25), C27(H27), C40(H40), C42(H42), C44(H44)
4.d Idealised Me refined as rotating group:
 C56(H56A,H56B,H56C), C60(H60A,H60B,H60C)
;
_olex2_submission_special_instructions 'No special instructions were received'
_oxdiff_exptl_absorpt_empirical_details
;
Empirical correction (ABSPACK) includes:
- Absorption correction using spherical harmonics
- Frame scaling
;
_oxdiff_exptl_absorpt_empirical_full_max 1.293
_oxdiff_exptl_absorpt_empirical_full_min 0.755

loop_
_space_group_symop_operation_xyz
'x, y, z'
'-x, y+1/2, -z+1/2'
'-x, -y, -z'
'x, -y-1/2, z-1/2'

loop_
_atom_site_label
_atom_site_type_symbol
_atom_site_fract_x
_atom_site_fract_y
_atom_site_fract_z
_atom_site_U_iso_or_equiv
_atom_site_adp_type
_atom_site_occupancy
_atom_site_site_symmetry_order
_atom_site_calc_flag
_atom_site_refinement_flags_posn
_atom_site_refinement_flags_occupancy
_atom_site_disorder_assembly
_atom_site_disorder_group
S54 S -0.17646(12) 0.86710(6) 0.09898(4) 0.0535(3) Uani 1 1 d . . . .
S58 S 0.22201(12) 0.51254(5) 0.51468(3) 0.0501(3) Uani 1 1 d . . . .
F29 F 0.2287(5) 1.06667(16) 0.33184(11) 0.1026(13) Uani 1 1 d . . . .
F30 F 0.3922(4) 1.04963(16) 0.40026(16) 0.0985(12) Uani 1 1 d . . . .
F31 F 0.1750(5) 1.09327(14) 0.40714(15) 0.0986(11) Uani 1 1 d . . . .
F33A F 0.2889(9) 0.8114(4) 0.5106(3) 0.0523(9) Uiso 0.3333 1 d . P A 1
F34A F 0.1352(10) 0.8890(4) 0.5360(3) 0.0557(10) Uiso 0.3333 1 d . P A 1
F35A F 0.0326(9) 0.7867(4) 0.5009(3) 0.0455(9) Uiso 0.3333 1 d . P A 1
F33B F 0.2696(8) 0.7847(4) 0.4998(3) 0.0523(9) Uiso 0.3333 1 d . P A 2
F34B F 0.2121(9) 0.8813(4) 0.5364(3) 0.0557(10) Uiso 0.3333 1 d . P A 2
F35B F 0.0367(9) 0.8076(4) 0.5093(3) 0.0455(9) Uiso 0.3333 1 d . P A 2
F33C F 0.2922(8) 0.8432(4) 0.5220(3) 0.0523(9) Uiso 0.3333 1 d . P A 3
F34C F 0.0768(9) 0.8887(4) 0.5317(3) 0.0557(10) Uiso 0.3333 1 d . P A 3
F35C F 0.0840(8) 0.7822(4) 0.5025(3) 0.0455(9) Uiso 0.3333 1 d . P A 3
F46A F 0.5728(17) 0.9280(7) 0.2373(6) 0.0736(16) Uani 0.375(4) 1 d . P B 1
F47A F 0.4433(11) 0.8443(5) 0.2083(3) 0.0764(11) Uiso 0.375(4) 1 d . P B 1
F48A F 0.3148(14) 0.9165(5) 0.2320(3) 0.1005(19) Uani 0.375(4) 1 d . P B 1
F46B F 0.6008(9) 0.8994(4) 0.2329(3) 0.0736(16) Uani 0.625(4) 1 d . P B 2
F47B F 0.3663(6) 0.8658(3) 0.2133(2) 0.0764(11) Uiso 0.625(4) 1 d . P B 2
F48B F 0.4146(8) 0.9663(3) 0.2507(2) 0.1005(19) Uani 0.625(4) 1 d . P B 2
F50 F 0.7566(4) 0.94986(17) 0.42916(13) 0.0921(10) Uani 1 1 d . . . .
F51 F 0.5707(3) 0.92919(19) 0.47385(12) 0.0891(10) Uani 1 1 d . . . .
F52 F 0.7509(3) 0.85355(15) 0.47154(12) 0.0785(8) Uani 1 1 d . . . .
O2 O 0.1431(3) 0.75500(14) 0.19786(9) 0.0458(6) Uani 1 1 d . . . .
O5 O 0.2408(4) 0.61973(14) 0.24328(10) 0.0551(7) Uani 1 1 d . . . .
O8 O 0.1508(3) 0.58987(12) 0.34666(8) 0.0374(5) Uani 1 1 d . . . .
O11 O 0.0118(3) 0.66818(11) 0.42194(9) 0.0386(5) Uani 1 1 d . . . .
O14 O -0.2421(3) 0.68285(13) 0.33581(9) 0.0446(5) Uani 1 1 d . . . .
O17 O -0.1367(2) 0.72301(11) 0.24191(9) 0.0370(5) Uani 1 1 d . . . .
O20 O -0.0099(4) 0.90335(13) 0.23765(10) 0.0571(7) Uani 1 1 d . . . .
O37 O 0.4240(3) 0.66674(15) 0.44730(10) 0.0516(6) Uani 1 1 d . . . .
N21 N -0.0092(3) 0.82333(14) 0.30587(10) 0.0351(5) Uani 1 1 d . . . .
H21 H -0.0355 0.7793 0.3130 0.042 Uiso 1 1 calc R . . .
N38 N 0.3212(3) 0.70522(14) 0.36461(10) 0.0356(5) Uani 1 1 d . . . .
H38 H 0.2540 0.6933 0.3370 0.043 Uiso 1 1 calc R . . .
C1 C -0.0089(4) 0.77094(17) 0.17194(12) 0.0359(6) Uani 1 1 d . . . .
H1 H -0.0514 0.7273 0.1525 0.043 Uiso 1 1 calc R . . .
C3 C 0.2256(5) 0.7030(3) 0.17255(16) 0.0611(11) Uani 1 1 d . . . .
H3A H 0.3385 0.7110 0.1822 0.073 Uiso 1 1 calc R . . .
H3B H 0.2012 0.7085 0.1336 0.073 Uiso 1 1 calc R . . .
C4 C 0.1878(6) 0.6309(2) 0.18718(16) 0.0631(11) Uani 1 1 d . . . .
H4A H 0.2387 0.5962 0.1657 0.076 Uiso 1 1 calc R . . .
H4B H 0.0741 0.6235 0.1801 0.076 Uiso 1 1 calc R . . .
C6 C 0.1786(5) 0.5551(2) 0.25876(14) 0.0490(8) Uani 1 1 d . . . .
H6A H 0.2127 0.5155 0.2372 0.059 Uiso 1 1 calc R . . .
H6B H 0.0637 0.5573 0.2527 0.059 Uiso 1 1 calc R . . .
C7 C 0.2319(5) 0.54190(18) 0.31594(13) 0.0443(8) Uani 1 1 d . . . .
H7A H 0.2100 0.4919 0.3251 0.053 Uiso 1 1 calc R . . .
H7B H 0.3453 0.5500 0.3237 0.053 Uiso 1 1 calc R . . .
C9 C 0.2211(4) 0.59673(17) 0.40004(12) 0.0352(6) Uani 1 1 d . . . .
H9 H 0.2815 0.5522 0.4102 0.042 Uiso 1 1 calc R . . .
C10 C 0.0906(4) 0.60285(16) 0.43505(12) 0.0348(6) Uani 1 1 d . . . .
H10 H 0.0159 0.5627 0.4260 0.042 Uiso 1 1 calc R . . .
C12 C -0.1508(4) 0.66483(19) 0.42679(13) 0.0429(7) Uani 1 1 d . . . .
H12A H -0.1897 0.7135 0.4326 0.051 Uiso 1 1 calc R . . .
H12B H -0.1662 0.6355 0.4581 0.051 Uiso 1 1 calc R . . .
C13 C -0.2421(4) 0.63337(19) 0.37829(14) 0.0448(8) Uani 1 1 d . . . .
H13A H -0.1947 0.5877 0.3691 0.054 Uiso 1 1 calc R . . .
H13B H -0.3500 0.6237 0.3849 0.054 Uiso 1 1 calc R . . .
C15 C -0.3032(4) 0.6524(2) 0.28665(15) 0.0486(8) Uani 1 1 d . . . .
H15A H -0.4121 0.6373 0.2875 0.058 Uiso 1 1 calc R . . .
H15B H -0.2414 0.6101 0.2790 0.058 Uiso 1 1 calc R . . .
C16 C -0.2955(4) 0.7085(2) 0.24497(14) 0.0465(8) Uani 1 1 d . . . .
H16A H -0.3471 0.6913 0.2102 0.056 Uiso 1 1 calc R . . .
H16B H -0.3489 0.7524 0.2545 0.056 Uiso 1 1 calc R . . .
C18 C -0.1101(4) 0.78780(16) 0.21528(12) 0.0337(6) Uani 1 1 d . . . .
H18 H -0.2123 0.8063 0.1980 0.040 Uiso 1 1 calc R . . .
C19 C -0.0369(4) 0.84409(17) 0.25402(12) 0.0380(7) Uani 1 1 d . . . .
C22 C 0.0571(4) 0.86497(16) 0.34934(12) 0.0341(6) Uani 1 1 d . . . .
C23 C 0.1144(4) 0.93384(17) 0.34305(13) 0.0392(7) Uani 1 1 d . . . .
H23 H 0.1075 0.9549 0.3088 0.047 Uiso 1 1 calc R . . .
C24 C 0.1815(4) 0.97111(17) 0.38750(14) 0.0406(7) Uani 1 1 d . . . .
C25 C 0.1916(4) 0.94213(18) 0.43813(13) 0.0410(7) Uani 1 1 d . . . .
H25 H 0.2363 0.9685 0.4682 0.049 Uiso 1 1 calc R . . .
C26 C 0.1349(4) 0.87418(18) 0.44361(12) 0.0383(7) Uani 1 1 d . . . .
C27 C 0.0681(4) 0.83501(17) 0.39978(12) 0.0355(6) Uani 1 1 d . . . .
H27 H 0.0303 0.7881 0.4044 0.043 Uiso 1 1 calc R . . .
C28 C 0.2454(5) 1.0441(2) 0.38093(15) 0.0526(9) Uani 1 1 d . . . .
C32 C 0.1524(5) 0.8413(2) 0.49795(14) 0.0490(8) Uani 1 1 d . . . .
C36 C 0.3322(4) 0.65981(18) 0.40686(12) 0.0372(7) Uani 1 1 d . . . .
C39 C 0.4038(3) 0.76859(17) 0.35975(12) 0.0341(6) Uani 1 1 d . . . .
C40 C 0.4943(4) 0.80094(17) 0.40277(13) 0.0383(7) Uani 1 1 d . . . .
H40 H 0.5039 0.7796 0.4370 0.046 Uiso 1 1 calc R . . .
C41 C 0.5697(4) 0.86445(18) 0.39500(14) 0.0409(7) Uani 1 1 d . . . .
C42 C 0.5595(4) 0.89659(19) 0.34566(15) 0.0439(7) Uani 1 1 d . . . .
H42 H 0.6138 0.9396 0.3408 0.053 Uiso 1 1 calc R . . .
C43 C 0.4679(4) 0.86425(18) 0.30349(14) 0.0416(7) Uani 1 1 d . . . .
C44 C 0.3900(4) 0.80078(17) 0.30967(12) 0.0362(6) Uani 1 1 d . . . .
H44 H 0.3280 0.7794 0.2803 0.043 Uiso 1 1 calc R . . .
C45 C 0.4564(4) 0.8989(2) 0.24993(16) 0.0512(9) Uani 1 1 d . . . .
C49 C 0.6609(4) 0.8990(2) 0.44231(16) 0.0500(8) Uani 1 1 d . . . .
C53 C 0.0034(4) 0.8305(2) 0.13137(13) 0.0443(8) Uani 1 1 d . . . .
H53A H 0.0628 0.8118 0.1036 0.053 Uiso 1 1 calc R . . .
H53B H 0.0648 0.8699 0.1496 0.053 Uiso 1 1 calc R . . .
C55 C -0.2665(5) 0.7946(3) 0.05967(16) 0.0668(12) Uani 1 1 d . . . .
H55A H -0.3223 0.8146 0.0265 0.080 Uiso 1 1 calc R . . .
H55B H -0.1835 0.7631 0.0497 0.080 Uiso 1 1 calc R . . .
C56 C -0.3778(6) 0.7500(3) 0.08557(19) 0.0681(12) Uani 1 1 d . . . .
H56A H -0.4569 0.7807 0.0980 0.102 Uiso 1 1 calc GR . . .
H56B H -0.3214 0.7244 0.1158 0.102 Uiso 1 1 calc GR . . .
H56C H -0.4280 0.7154 0.0599 0.102 Uiso 1 1 calc GR . . .
C57 C 0.1457(4) 0.60044(18) 0.49470(13) 0.0418(7) Uani 1 1 d . . . .
H57A H 0.0577 0.6120 0.5144 0.050 Uiso 1 1 calc R . . .
H57B H 0.2276 0.6368 0.5038 0.050 Uiso 1 1 calc R . . .
C59 C 0.4065(4) 0.5345(2) 0.55182(15) 0.0507(8) Uani 1 1 d . . . .
H59A H 0.4699 0.4905 0.5569 0.061 Uiso 1 1 calc R . . .
H59B H 0.4615 0.5681 0.5307 0.061 Uiso 1 1 calc R . . .
C60 C 0.3959(5) 0.5672(3) 0.60522(16) 0.0580(10) Uani 1 1 d . . . .
H60A H 0.3381 0.5352 0.6260 0.087 Uiso 1 1 calc GR . . .
H60B H 0.3420 0.6132 0.6005 0.087 Uiso 1 1 calc GR . . .
H60C H 0.5007 0.5746 0.6240 0.087 Uiso 1 1 calc GR . . .

loop_
_atom_site_aniso_label
_atom_site_aniso_U_11
_atom_site_aniso_U_22
_atom_site_aniso_U_33
_atom_site_aniso_U_23
_atom_site_aniso_U_13
_atom_site_aniso_U_12
S54 0.0584(5) 0.0595(6) 0.0418(5) 0.0138(4) 0.0036(4) 0.0121(4)
S58 0.0655(6) 0.0411(4) 0.0402(5) 0.0095(3) -0.0065(4) -0.0084(4)
F29 0.177(4) 0.0648(17) 0.0585(16) 0.0171(13) -0.0120(18) -0.058(2)
F30 0.0694(18) 0.0648(17) 0.151(3) 0.0272(18) -0.0265(18) -0.0277(14)
F31 0.135(3) 0.0402(14) 0.126(3) -0.0157(15) 0.040(2) -0.0079(15)
F46A 0.070(3) 0.087(5) 0.068(2) 0.033(4) 0.028(2) 0.014(3)
F48A 0.158(5) 0.079(3) 0.073(3) 0.050(3) 0.045(3) 0.056(3)
F46B 0.070(3) 0.087(5) 0.068(2) 0.033(4) 0.028(2) 0.014(3)
F48B 0.158(5) 0.079(3) 0.073(3) 0.050(3) 0.045(3) 0.056(3)
F50 0.102(2) 0.089(2) 0.0803(19) -0.0062(16) -0.0072(16) -0.0561(18)
F51 0.0630(16) 0.124(3) 0.0765(18) -0.0545(18) -0.0053(13) 0.0088(16)
F52 0.0764(17) 0.0680(16) 0.0790(18) -0.0067(14) -0.0358(14) 0.0018(13)
O2 0.0395(12) 0.0627(15) 0.0348(12) 0.0043(10) 0.0035(9) 0.0094(11)
O5 0.0756(18) 0.0499(14) 0.0424(14) 0.0077(11) 0.0175(12) 0.0114(13)
O8 0.0402(11) 0.0415(12) 0.0299(10) -0.0022(9) 0.0033(9) 0.0008(9)
O11 0.0433(12) 0.0323(11) 0.0416(12) 0.0060(9) 0.0107(9) -0.0011(9)
O14 0.0526(14) 0.0448(13) 0.0374(12) 0.0074(10) 0.0097(10) -0.0003(10)
O17 0.0381(11) 0.0346(11) 0.0392(12) 0.0034(9) 0.0087(9) -0.0007(9)
O20 0.097(2) 0.0357(12) 0.0360(13) 0.0043(10) -0.0015(13) -0.0108(13)
O37 0.0540(14) 0.0609(16) 0.0365(12) 0.0123(11) -0.0067(11) -0.0191(12)
N21 0.0454(14) 0.0301(12) 0.0296(12) 0.0006(10) 0.0037(10) -0.0017(10)
N38 0.0371(13) 0.0388(13) 0.0302(12) 0.0027(10) 0.0025(10) -0.0055(11)
C1 0.0379(15) 0.0414(16) 0.0277(14) 0.0006(12) 0.0019(12) 0.0024(13)
C3 0.065(2) 0.082(3) 0.0390(19) 0.0102(19) 0.0157(17) 0.028(2)
C4 0.083(3) 0.064(3) 0.042(2) -0.0044(18) 0.0065(19) 0.013(2)
C6 0.062(2) 0.0452(19) 0.0391(18) -0.0059(14) 0.0056(16) 0.0059(16)
C7 0.062(2) 0.0329(16) 0.0386(17) -0.0008(13) 0.0082(15) 0.0053(14)
C9 0.0393(15) 0.0369(15) 0.0287(14) 0.0028(11) 0.0017(12) -0.0011(12)
C10 0.0406(16) 0.0315(14) 0.0326(15) 0.0050(11) 0.0059(12) -0.0038(12)
C12 0.0457(18) 0.0450(18) 0.0408(17) 0.0099(14) 0.0164(14) 0.0050(14)
C13 0.0400(17) 0.0463(18) 0.0498(19) 0.0136(15) 0.0120(14) -0.0023(14)
C15 0.0442(18) 0.055(2) 0.0466(19) 0.0056(16) 0.0055(15) -0.0127(16)
C16 0.0393(17) 0.057(2) 0.0417(18) 0.0069(15) 0.0010(14) -0.0086(15)
C18 0.0387(15) 0.0318(14) 0.0305(14) 0.0019(11) 0.0042(12) 0.0006(12)
C19 0.0491(18) 0.0334(15) 0.0312(15) 0.0009(12) 0.0037(13) 0.0008(13)
C22 0.0382(15) 0.0329(15) 0.0313(15) -0.0006(11) 0.0050(12) 0.0033(12)
C23 0.0472(17) 0.0348(15) 0.0349(16) 0.0018(12) 0.0026(13) 0.0001(13)
C24 0.0441(17) 0.0350(16) 0.0413(17) 0.0016(13) 0.0002(13) 0.0003(13)
C25 0.0440(17) 0.0425(17) 0.0348(16) -0.0038(13) -0.0017(13) 0.0017(14)
C26 0.0395(16) 0.0427(17) 0.0325(15) 0.0008(13) 0.0045(12) 0.0023(13)
C27 0.0400(16) 0.0346(15) 0.0324(15) 0.0013(12) 0.0062(12) 0.0010(12)
C28 0.068(2) 0.0409(19) 0.0455(19) 0.0020(15) -0.0068(17) -0.0061(17)
C32 0.055(2) 0.057(2) 0.0337(17) 0.0017(15) 0.0002(15) -0.0080(17)
C36 0.0373(15) 0.0433(17) 0.0314(15) 0.0055(12) 0.0056(12) -0.0024(13)
C39 0.0319(14) 0.0382(15) 0.0331(15) 0.0014(12) 0.0075(11) -0.0002(12)
C40 0.0402(16) 0.0407(16) 0.0344(15) 0.0006(13) 0.0065(12) -0.0016(13)
C41 0.0381(16) 0.0409(17) 0.0432(18) -0.0030(13) 0.0034(13) -0.0014(13)
C42 0.0399(17) 0.0394(17) 0.052(2) 0.0053(14) 0.0066(14) -0.0054(13)
C43 0.0385(16) 0.0437(17) 0.0436(18) 0.0084(14) 0.0087(13) -0.0009(13)
C44 0.0353(15) 0.0412(16) 0.0326(15) 0.0034(12) 0.0066(12) -0.0015(12)
C45 0.0479(19) 0.055(2) 0.049(2) 0.0165(17) 0.0023(16) -0.0108(16)
C49 0.0481(19) 0.0468(19) 0.053(2) -0.0059(16) -0.0008(16) -0.0054(16)
C53 0.0461(18) 0.053(2) 0.0338(16) 0.0067(14) 0.0056(13) -0.0010(15)
C55 0.055(2) 0.108(4) 0.0356(19) -0.009(2) -0.0012(16) 0.010(2)
C56 0.066(3) 0.071(3) 0.065(3) -0.010(2) -0.002(2) 0.007(2)
C57 0.0524(19) 0.0395(17) 0.0336(16) 0.0036(13) 0.0056(14) -0.0061(14)
C59 0.0472(19) 0.059(2) 0.047(2) 0.0003(16) 0.0082(15) 0.0043(16)
C60 0.059(2) 0.069(3) 0.044(2) -0.0046(18) 0.0021(17) -0.005(2)

loop_
_atom_type_symbol
_atom_type_description
_atom_type_scat_dispersion_real
_atom_type_scat_dispersion_imag
_atom_type_scat_source
C C 0.0181 0.0091 'International Tables Vol C Tables 4.2.6.8 and 6.1.1.4'
H H 0.0000 0.0000 'International Tables Vol C Tables 4.2.6.8 and 6.1.1.4'
F F 0.0727 0.0534 'International Tables Vol C Tables 4.2.6.8 and 6.1.1.4'
N N 0.0311 0.0180 'International Tables Vol C Tables 4.2.6.8 and 6.1.1.4'
O O 0.0492 0.0322 'International Tables Vol C Tables 4.2.6.8 and 6.1.1.4'
S S 0.3331 0.5567 'International Tables Vol C Tables 4.2.6.8 and 6.1.1.4'

loop_
_exptl_crystal_face_index_h
_exptl_crystal_face_index_k
_exptl_crystal_face_index_l
_exptl_crystal_face_perp_dist
0 0 -1 0.0863
0 0 1 0.0863
1 0 0 0.1165
-1 0 0 0.1165
0 -1 0 0.0377
0 1 0 0.0377
0 -1 1 0.0667
0 1 -1 0.0667
0 -1 -1 0.0588
0 1 1 0.0588

loop_
_geom_angle_atom_site_label_1
_geom_angle_atom_site_label_2
_geom_angle_atom_site_label_3
_geom_angle
C55 S54 C53 104.6(2)
C59 S58 C57 101.92(18)
C3 O2 C1 115.3(3)
C6 O5 C4 108.4(3)
C9 O8 C7 113.4(2)
C10 O11 C12 113.0(2)
C15 O14 C13 111.8(3)
C16 O17 C18 114.2(2)
C19 N21 H21 116.6
C19 N21 C22 126.9(3)
C22 N21 H21 116.6
C36 N38 H38 116.0
C36 N38 C39 127.9(3)
C39 N38 H38 116.0
O2 C1 H1 108.4
O2 C1 C18 107.1(2)
O2 C1 C53 108.7(3)
C18 C1 H1 108.4
C18 C1 C53 115.6(3)
C53 C1 H1 108.4
O2 C3 H3A 109.1
O2 C3 H3B 109.1
O2 C3 C4 112.4(3)
H3A C3 H3B 107.9
C4 C3 H3A 109.1
C4 C3 H3B 109.1
O5 C4 H4A 109.8
O5 C4 H4B 109.8
C3 C4 O5 109.4(4)
C3 C4 H4A 109.8
C3 C4 H4B 109.8
H4A C4 H4B 108.2
O5 C6 H6A 109.7
O5 C6 H6B 109.7
O5 C6 C7 109.6(3)
H6A C6 H6B 108.2
C7 C6 H6A 109.7
C7 C6 H6B 109.7
O8 C7 C6 108.4(3)
O8 C7 H7A 110.0
O8 C7 H7B 110.0
C6 C7 H7A 110.0
C6 C7 H7B 110.0
H7A C7 H7B 108.4
O8 C9 H9 108.4
O8 C9 C10 107.6(2)
O8 C9 C36 111.5(2)
C10 C9 H9 108.4
C36 C9 H9 108.4
C36 C9 C10 112.4(3)
O11 C10 C9 107.4(2)
O11 C10 H10 108.4
O11 C10 C57 109.6(3)
C9 C10 H10 108.4
C57 C10 C9 114.4(3)
C57 C10 H10 108.4
O11 C12 H12A 109.3
O11 C12 H12B 109.3
O11 C12 C13 111.6(3)
H12A C12 H12B 108.0
C13 C12 H12A 109.3
C13 C12 H12B 109.3
O14 C13 C12 108.4(3)
O14 C13 H13A 110.0
O14 C13 H13B 110.0
C12 C13 H13A 110.0
C12 C13 H13B 110.0
H13A C13 H13B 108.4
O14 C15 H15A 110.3
O14 C15 H15B 110.3
O14 C15 C16 107.2(3)
H15A C15 H15B 108.5
C16 C15 H15A 110.3
C16 C15 H15B 110.3
O17 C16 C15 107.9(3)
O17 C16 H16A 110.1
O17 C16 H16B 110.1
C15 C16 H16A 110.1
C15 C16 H16B 110.1
H16A C16 H16B 108.4
O17 C18 C1 108.1(2)
O17 C18 H18 108.4
O17 C18 C19 111.3(2)
C1 C18 H18 108.4
C19 C18 C1 112.2(3)
C19 C18 H18 108.4
O20 C19 N21 124.9(3)
O20 C19 C18 119.5(3)
N21 C19 C18 115.6(3)
C23 C22 N21 122.3(3)
C27 C22 N21 118.0(3)
C27 C22 C23 119.6(3)
C22 C23 H23 120.4
C24 C23 C22 119.2(3)
C24 C23 H23 120.4
C23 C24 C28 119.5(3)
C25 C24 C23 121.7(3)
C25 C24 C28 118.8(3)
C24 C25 H25 120.8
C26 C25 C24 118.3(3)
C26 C25 H25 120.8
C25 C26 C27 121.5(3)
C25 C26 C32 118.5(3)
C27 C26 C32 119.9(3)
C22 C27 C26 119.6(3)
C22 C27 H27 120.2
C26 C27 H27 120.2
F29 C28 F30 108.3(4)
F29 C28 F31 104.7(4)
F29 C28 C24 113.9(3)
F30 C28 F31 104.3(4)
F30 C28 C24 112.8(3)
F31 C28 C24 112.1(4)
F33A C32 F34A 106.9(6)
F33A C32 F35A 108.3(5)
F33A C32 C26 112.3(4)
F34A C32 F35A 106.4(5)
F34A C32 C26 112.4(5)
F35A C32 C26 110.2(4)
F33B C32 C26 108.3(4)
F34B C32 F33B 100.8(5)
F34B C32 C26 116.2(4)
F35B C32 F33B 101.7(5)
F35B C32 F34B 112.0(5)
F35B C32 C26 115.5(4)
F33C C32 F34C 100.0(5)
F33C C32 C26 113.6(4)
F34C C32 C26 107.0(4)
F35C C32 F33C 114.0(5)
F35C C32 F34C 103.1(5)
F35C C32 C26 116.8(4)
O37 C36 N38 124.5(3)
O37 C36 C9 120.8(3)
N38 C36 C9 114.7(3)
C40 C39 N38 122.7(3)
C40 C39 C44 119.8(3)
C44 C39 N38 117.5(3)
C39 C40 H40 120.4
C41 C40 C39 119.3(3)
C41 C40 H40 120.4
C40 C41 C49 117.9(3)
C42 C41 C40 121.9(3)
C42 C41 C49 120.2(3)
C41 C42 H42 120.9
C41 C42 C43 118.2(3)
C43 C42 H42 120.9
C42 C43 C45 118.4(3)
C44 C43 C42 121.7(3)
C44 C43 C45 119.9(3)
C39 C44 H44 120.4
C43 C44 C39 119.2(3)
C43 C44 H44 120.4
F46A C45 F47A 96.4(8)
F46A C45 F48A 124.7(7)
F46A C45 C43 118.0(8)
F47A C45 C43 110.0(4)
F48A C45 F47A 86.7(6)
F48A C45 C43 112.2(4)
F46B C45 C43 109.4(4)
F47B C45 F46B 105.5(5)
F47B C45 F48B 109.2(5)
F47B C45 C43 114.0(4)
F48B C45 F46B 105.2(5)
F48B C45 C43 112.9(4)
F50 C49 C41 112.9(3)
F51 C49 F50 106.6(3)
F51 C49 C41 112.3(3)
F52 C49 F50 105.1(3)
F52 C49 F51 106.9(4)
F52 C49 C41 112.6(3)
S54 C53 H53A 108.1
S54 C53 H53B 108.1
C1 C53 S54 116.9(2)
C1 C53 H53A 108.1
C1 C53 H53B 108.1
H53A C53 H53B 107.3
S54 C55 H55A 108.3
S54 C55 H55B 108.3
H55A C55 H55B 107.4
C56 C55 S54 115.9(3)
C56 C55 H55A 108.3
C56 C55 H55B 108.3
C55 C56 H56A 109.5
C55 C56 H56B 109.5
C55 C56 H56C 109.5
H56A C56 H56B 109.5
H56A C56 H56C 109.5
H56B C56 H56C 109.5
S58 C57 H57A 109.4
S58 C57 H57B 109.4
C10 C57 S58 111.0(2)
C10 C57 H57A 109.4
C10 C57 H57B 109.4
H57A C57 H57B 108.0
S58 C59 H59A 108.7
S58 C59 H59B 108.7
H59A C59 H59B 107.6
C60 C59 S58 114.3(3)
C60 C59 H59A 108.7
C60 C59 H59B 108.7
C59 C60 H60A 109.5
C59 C60 H60B 109.5
C59 C60 H60C 109.5
H60A C60 H60B 109.5
H60A C60 H60C 109.5
H60B C60 H60C 109.5

loop_
_geom_bond_atom_site_label_1
_geom_bond_atom_site_label_2
_geom_bond_distance
S54 C53 1.803(4)
S54 C55 1.803(5)
S58 C57 1.822(3)
S58 C59 1.797(4)
F29 C28 1.307(5)
F30 C28 1.309(5)
F31 C28 1.331(5)
F33A C32 1.312(8)
F34A C32 1.339(9)
F35A C32 1.467(9)
F33B C32 1.465(8)
F34B C32 1.287(8)
F35B C32 1.251(9)
F33C C32 1.286(8)
F34C C32 1.450(9)
F35C C32 1.268(9)
F46A C45 1.227(15)
F47A C45 1.466(9)
F48A C45 1.297(11)
F46B C45 1.379(8)
F47B C45 1.292(6)
F48B C45 1.315(6)
F50 C49 1.335(5)
F51 C49 1.319(5)
F52 C49 1.318(5)
O2 C1 1.427(4)
O2 C3 1.413(5)
O5 C4 1.454(5)
O5 C6 1.403(5)
O8 C7 1.434(4)
O8 C9 1.418(4)
O11 C10 1.420(4)
O11 C12 1.435(4)
O14 C13 1.423(4)
O14 C15 1.412(4)
O17 C16 1.417(4)
O17 C18 1.423(4)
O20 C19 1.219(4)
O37 C36 1.222(4)
N21 H21 0.8800
N21 C19 1.364(4)
N21 C22 1.412(4)
N38 H38 0.8800
N38 C36 1.363(4)
N38 C39 1.401(4)
C1 H1 1.0000
C1 C18 1.528(4)
C1 C53 1.532(4)
C3 H3A 0.9900
C3 H3B 0.9900
C3 C4 1.449(7)
C4 H4A 0.9900
C4 H4B 0.9900
C6 H6A 0.9900
C6 H6B 0.9900
C6 C7 1.486(5)
C7 H7A 0.9900
C7 H7B 0.9900
C9 H9 1.0000
C9 C10 1.534(4)
C9 C36 1.521(4)
C10 H10 1.0000
C10 C57 1.529(4)
C12 H12A 0.9900
C12 H12B 0.9900
C12 C13 1.496(5)
C13 H13A 0.9900
C13 H13B 0.9900
C15 H15A 0.9900
C15 H15B 0.9900
C15 C16 1.499(5)
C16 H16A 0.9900
C16 H16B 0.9900
C18 H18 1.0000
C18 C19 1.523(4)
C22 C23 1.400(4)
C22 C27 1.391(4)
C23 H23 0.9500
C23 C24 1.389(5)
C24 C25 1.388(5)
C24 C28 1.494(5)
C25 H25 0.9500
C25 C26 1.378(5)
C26 C27 1.395(4)
C26 C32 1.502(5)
C27 H27 0.9500
C39 C40 1.398(4)
C39 C44 1.399(4)
C40 H40 0.9500
C40 C41 1.385(5)
C41 C42 1.383(5)
C41 C49 1.497(5)
C42 H42 0.9500
C42 C43 1.387(5)
C43 C44 1.387(5)
C43 C45 1.499(5)
C44 H44 0.9500
C53 H53A 0.9900
C53 H53B 0.9900
C55 H55A 0.9900
C55 H55B 0.9900
C55 C56 1.494(7)
C56 H56A 0.9800
C56 H56B 0.9800
C56 H56C 0.9800
C57 H57A 0.9900
C57 H57B 0.9900
C59 H59A 0.9900
C59 H59B 0.9900
C59 C60 1.503(5)
C60 H60A 0.9800
C60 H60B 0.9800
C60 H60C 0.9800

loop_
_exptl_oxdiff_crystal_face_indexfrac_h
_exptl_oxdiff_crystal_face_indexfrac_k
_exptl_oxdiff_crystal_face_indexfrac_l
_exptl_oxdiff_crystal_face_x
_exptl_oxdiff_crystal_face_y
_exptl_oxdiff_crystal_face_z
-0.0001 -0.0012 -0.9991 0.0122 0.0442 0.0404
0.0001 0.0012 0.9991 -0.0122 -0.0442 -0.0404
0.9995 0.0025 -0.0038 0.0127 0.0996 -0.1481
-0.9995 -0.0025 0.0038 -0.0127 -0.0996 0.1481
0.0005 -0.9998 0.0034 -0.0802 0.0175 0.0049
-0.0005 0.9998 -0.0034 0.0802 -0.0175 -0.0049
0.0006 -0.9986 1.0025 -0.0924 -0.0267 -0.0355
-0.0006 0.9986 -1.0025 0.0924 0.0267 0.0355
0.0004 -1.0010 -0.9956 -0.0679 0.0617 0.0453
-0.0004 1.0010 0.9956 0.0679 -0.0617 -0.0453
